data_2221171
loop_
_publ_author_name
'Yin, Ping'
'Zhang, Wen-Wen'
'Yin, Hai-Bin'
'He, Ling'
'Huang, Wen-Cai'

_publ_section_title
;
 4-Tosyl-1-oxa-4-azaspiro[4.5]deca-6,9-dien-8-one
;
_journal_coeditor_code RZ2288
_journal_issue 3
_journal_name_full 'Acta Crystallographica Section E'
_journal_page_first o649
_journal_paper_doi 10.1107/S1600536809001524
_journal_volume 65
_journal_year 2009
_chemical_formula_moiety 'C15 H15 N O4 S'
_chemical_formula_sum 'C15 H15 N O4 S'
_chemical_formula_weight 305.34
_chemical_name_systematic
;
4-Tosyl-1-oxa-4-azaspiro[4.5]deca-6,9-dien-8-one
;
_space_group_IT_number 14
_symmetry_cell_setting monoclinic
_symmetry_space_group_name_Hall '-P 2ybc'
_symmetry_space_group_name_H-M 'P 1 21/c 1'
_atom_sites_solution_hydrogens geom
_atom_sites_solution_primary direct
_atom_sites_solution_secondary difmap
_cell_angle_alpha 90.00
_cell_angle_beta 107.00(3)
_cell_angle_gamma 90.00
_cell_formula_units_Z 4
_cell_length_a 11.882(3)
_cell_length_b 14.973(6)
_cell_length_c 8.369(5)
_cell_measurement_reflns_used 22
_cell_measurement_temperature 294(2)
_cell_measurement_theta_max 7.69
_cell_measurement_theta_min 4.49
_cell_volume 1423.9(11)
_computing_cell_refinement 'DIFRAC (Gabe & White, 1993)'
_computing_data_collection 'DIFRAC (Gabe & White, 1993)'
_computing_data_reduction 'NRCVAX (Gabe <i>et al.</i>, 1989)'
_computing_molecular_graphics 'ORTEP-3 for Windows (Farrugia, 1997)'
_computing_publication_material 'SHELXL97 (Sheldrick, 2008)'
_computing_structure_refinement 'SHELXL97 (Sheldrick, 2008)'
_computing_structure_solution 'SHELXS97 (Sheldrick, 2008)'
_diffrn_ambient_temperature 294(2)
_diffrn_measured_fraction_theta_full 0.954
_diffrn_measured_fraction_theta_max 0.954
_diffrn_measurement_device_type 'Enraf--Nonius CAD-4'
_diffrn_measurement_method Omega/2-Theta
_diffrn_radiation_monochromator graphite
_diffrn_radiation_source 'fine-focus sealed tube'
_diffrn_radiation_type MoK\a
_diffrn_radiation_wavelength 0.71073
_diffrn_reflns_av_R_equivalents 0.0081
_diffrn_reflns_av_sigmaI/netI 0.0669
_diffrn_reflns_limit_h_max 3
_diffrn_reflns_limit_h_min -14
_diffrn_reflns_limit_k_max 0
_diffrn_reflns_limit_k_min -18
_diffrn_reflns_limit_l_max 10
_diffrn_reflns_limit_l_min -9
_diffrn_reflns_number 2996
_diffrn_reflns_theta_full 25.49
_diffrn_reflns_theta_max 25.49
_diffrn_reflns_theta_min 1.79
_diffrn_standards_decay_% 1.644
_diffrn_standards_interval_count 300
_diffrn_standards_number 3
_exptl_absorpt_coefficient_mu 0.243
_exptl_absorpt_correction_type none
_exptl_crystal_colour colourless
_exptl_crystal_density_diffrn 1.424
_exptl_crystal_density_method 'not measured'
_exptl_crystal_description block
_exptl_crystal_F_000 640
_exptl_crystal_size_max 0.30
_exptl_crystal_size_mid 0.25
_exptl_crystal_size_min 0.20
_refine_diff_density_max 0.303
_refine_diff_density_min -0.268
_refine_ls_extinction_method none
_refine_ls_goodness_of_fit_ref 1.024
_refine_ls_hydrogen_treatment constr
_refine_ls_matrix_type full
_refine_ls_number_parameters 192
_refine_ls_number_reflns 2625
_refine_ls_number_restraints 0
_refine_ls_restrained_S_all 1.024
_refine_ls_R_factor_all 0.1082
_refine_ls_R_factor_gt 0.0461
_refine_ls_shift/su_max 0.000
_refine_ls_shift/su_mean 0.000
_refine_ls_structure_factor_coef Fsqd
_refine_ls_weighting_details 'w=1/[\s^2^(Fo^2^)+(0.0523P)^2^+0.2087P] where P=(Fo^2^+2Fc^2^)/3'
_refine_ls_weighting_scheme calc
_refine_ls_wR_factor_gt 0.1036
_refine_ls_wR_factor_ref 0.1186
_reflns_number_gt 1526
_reflns_number_total 2625
_reflns_threshold_expression >2sigma(I)
_cod_data_source_file rz2288.cif
_cod_data_source_block I
_cod_depositor_comments
;
The following automatic conversions were performed:
'_symmetry_cell_setting' value 'Monoclinic' changed to 'monoclinic'
according to '/home/saulius/struct/CIF-dictionaries/cif_core.dic'
dictionary named 'cif_core.dic' version 2.4.1 from 2010-06-29.

Automatic conversion script
Id: cif_fix_enum 1527 2010-12-29 10:47:43Z saulius 

The following automatic conversions were performed:

'_symmetry_cell_setting' value 'Monoclinic' changed to 'monoclinic'
according to /home/saulius/struct/CIF-dictionaries/cif_core.dic
dictionary named 'cif_core.dic' version 2.4.1 from 2010-06-29.

Automatic conversion script
Id: cif_fix_values 1715 2011-07-08 13:25:40Z adriana 
;
_cod_original_sg_symbol_H-M 'P 21/c'
_cod_database_code 2221171
_cod_database_fobs_code 2221171

loop_
_symmetry_equiv_pos_as_xyz
'x, y, z'
'-x, y+1/2, -z+1/2'
'-x, -y, -z'
'x, -y-1/2, z-1/2'

loop_
_atom_site_type_symbol
_atom_site_label
_atom_site_fract_x
_atom_site_fract_y
_atom_site_fract_z
_atom_site_U_iso_or_equiv
_atom_site_adp_type
_atom_site_calc_flag
_atom_site_refinement_flags
_atom_site_occupancy
_atom_site_disorder_assembly
_atom_site_disorder_group
S S1 0.28106(6) 0.58803(5) 0.06825(9) 0.0407(2) Uani d . 1 . .
O O1 0.09259(19) 0.57997(15) -0.3866(3) 0.0638(7) Uani d . 1 . .
O O2 -0.1639(2) 0.7616(2) -0.1273(4) 0.1088(11) Uani d . 1 . .
O O3 0.20120(17) 0.62375(14) 0.1501(3) 0.0500(5) Uani d . 1 . .
O O4 0.35194(17) 0.51210(13) 0.1369(3) 0.0531(6) Uani d . 1 . .
N N1 0.20196(18) 0.55681(15) -0.1165(3) 0.0408(6) Uani d . 1 . .
C C1 0.0935(2) 0.60359(18) -0.2213(4) 0.0420(7) Uani d . 1 . .
C C2 0.0995(3) 0.70272(19) -0.2139(4) 0.0448(7) Uani d . 1 . .
H H2 0.1650 0.7308 -0.2304 0.054 Uiso calc R 1 . .
C C3 0.0165(3) 0.7524(2) -0.1852(4) 0.0532(8) Uani d . 1 . .
H H3 0.0239 0.8142 -0.1869 0.064 Uiso calc R 1 . .
C C4 -0.0868(3) 0.7143(3) -0.1509(5) 0.0648(10) Uani d . 1 . .
C C5 -0.0943(3) 0.6167(2) -0.1518(4) 0.0612(9) Uani d . 1 . .
H H5 -0.1587 0.5897 -0.1301 0.073 Uiso calc R 1 . .
C C6 -0.0124(3) 0.5663(2) -0.1826(4) 0.0523(8) Uani d . 1 . .
H H6 -0.0207 0.5046 -0.1802 0.063 Uiso calc R 1 . .
C C7 0.1620(3) 0.5036(2) -0.3849(4) 0.0662(10) Uani d . 1 . .
H H7A 0.1950 0.5048 -0.4780 0.079 Uiso calc R 1 . .
H H7B 0.1151 0.4498 -0.3926 0.079 Uiso calc R 1 . .
C C8 0.2563(3) 0.5062(2) -0.2247(4) 0.0613(9) Uani d . 1 . .
H H8A 0.2779 0.4465 -0.1815 0.074 Uiso calc R 1 . .
H H8B 0.3257 0.5364 -0.2365 0.074 Uiso calc R 1 . .
C C9 0.3779(2) 0.67304(18) 0.0454(3) 0.0383(7) Uani d . 1 . .
C C10 0.3497(3) 0.7621(2) 0.0559(4) 0.0493(8) Uani d . 1 . .
H H10 0.2795 0.7780 0.0765 0.059 Uiso calc R 1 . .
C C11 0.4264(3) 0.8267(2) 0.0357(4) 0.0536(9) Uani d . 1 . .
H H11 0.4072 0.8865 0.0431 0.064 Uiso calc R 1 . .
C C12 0.5312(3) 0.8055(2) 0.0047(4) 0.0472(8) Uani d . 1 . .
C C13 0.5568(3) 0.7168(2) -0.0071(4) 0.0535(8) Uani d . 1 . .
H H13 0.6266 0.7012 -0.0288 0.064 Uiso calc R 1 . .
C C14 0.4821(2) 0.6503(2) 0.0123(4) 0.0487(8) Uani d . 1 . .
H H14 0.5012 0.5907 0.0034 0.058 Uiso calc R 1 . .
C C15 0.6133(3) 0.8785(2) -0.0157(4) 0.0669(10) Uani d . 1 . .
H H15A 0.5717 0.9187 -0.1021 0.100 Uiso calc R 1 . .
H H15B 0.6783 0.8526 -0.0456 0.100 Uiso calc R 1 . .
H H15C 0.6421 0.9105 0.0875 0.100 Uiso calc R 1 . .

loop_
_atom_site_aniso_label
_atom_site_aniso_U_11
_atom_site_aniso_U_22
_atom_site_aniso_U_33
_atom_site_aniso_U_12
_atom_site_aniso_U_13
_atom_site_aniso_U_23
S1 0.0436(4) 0.0356(4) 0.0419(4) -0.0024(4) 0.0108(3) 0.0011(4)
O1 0.0715(15) 0.0670(15) 0.0453(13) 0.0231(13) 0.0053(11) -0.0080(12)
O2 0.0677(17) 0.102(2) 0.170(3) 0.0206(17) 0.0560(19) -0.020(2)
O3 0.0541(12) 0.0512(12) 0.0523(13) -0.0066(10) 0.0274(11) -0.0068(10)
O4 0.0538(13) 0.0428(12) 0.0567(13) 0.0034(10) 0.0068(10) 0.0121(10)
N1 0.0385(13) 0.0350(13) 0.0467(14) 0.0030(10) 0.0090(11) -0.0056(11)
C1 0.0415(16) 0.0367(17) 0.0463(17) 0.0037(13) 0.0106(13) -0.0020(13)
C2 0.0433(17) 0.0389(17) 0.055(2) -0.0021(14) 0.0191(15) 0.0070(15)
C3 0.0524(19) 0.0370(17) 0.069(2) 0.0035(15) 0.0153(17) -0.0028(16)
C4 0.046(2) 0.073(3) 0.077(3) 0.0122(19) 0.0189(18) -0.006(2)
C5 0.0384(18) 0.068(2) 0.076(2) -0.0077(17) 0.0154(17) 0.014(2)
C6 0.0427(17) 0.0369(17) 0.070(2) -0.0053(15) 0.0056(16) 0.0093(16)
C7 0.056(2) 0.074(3) 0.062(2) 0.0135(19) 0.0072(18) -0.0205(19)
C8 0.0557(19) 0.063(2) 0.062(2) 0.0097(18) 0.0110(17) -0.0179(18)
C9 0.0354(16) 0.0394(16) 0.0388(16) -0.0060(13) 0.0088(13) 0.0004(13)
C10 0.0471(18) 0.0431(18) 0.065(2) -0.0050(14) 0.0273(16) -0.0088(16)
C11 0.064(2) 0.0366(17) 0.067(2) -0.0055(16) 0.0306(18) -0.0081(16)
C12 0.0453(18) 0.050(2) 0.0463(19) -0.0113(15) 0.0135(15) -0.0031(15)
C13 0.0389(17) 0.060(2) 0.064(2) -0.0015(16) 0.0178(16) -0.0038(18)
C14 0.0379(16) 0.0429(18) 0.063(2) 0.0027(14) 0.0107(15) -0.0012(15)
C15 0.062(2) 0.070(2) 0.073(2) -0.0234(19) 0.0262(19) -0.007(2)

loop_
_atom_type_symbol
_atom_type_description
_atom_type_scat_dispersion_real
_atom_type_scat_dispersion_imag
_atom_type_scat_source
C C 0.0033 0.0016 'International Tables Vol C Tables 4.2.6.8 and 6.1.1.4'
H H 0.0000 0.0000 'International Tables Vol C Tables 4.2.6.8 and 6.1.1.4'
O O 0.0106 0.0060 'International Tables Vol C Tables 4.2.6.8 and 6.1.1.4'
N N 0.0061 0.0033 'International Tables Vol C Tables 4.2.6.8 and 6.1.1.4'
S S 0.1246 0.1234 'International Tables Vol C Tables 4.2.6.8 and 6.1.1.4'

loop_
_geom_angle_atom_site_label_1
_geom_angle_atom_site_label_2
_geom_angle_atom_site_label_3
_geom_angle_site_symmetry_1
_geom_angle_site_symmetry_3
_geom_angle
_geom_angle_publ_flag
O3 S1 O4 . . 120.05(13) ?
O3 S1 N1 . . 106.48(12) ?
O4 S1 N1 . . 105.19(12) ?
O3 S1 C9 . . 109.16(13) ?
O4 S1 C9 . . 106.92(13) ?
N1 S1 C9 . . 108.57(13) ?
C7 O1 C1 . . 110.7(2) ?
C8 N1 C1 . . 109.7(2) ?
C8 N1 S1 . . 119.94(18) ?
C1 N1 S1 . . 125.44(18) ?
O1 C1 C2 . . 106.0(2) ?
O1 C1 C6 . . 110.4(2) ?
C2 C1 C6 . . 113.4(2) ?
O1 C1 N1 . . 102.3(2) ?
C2 C1 N1 . . 114.7(2) ?
C6 C1 N1 . . 109.3(2) ?
C3 C2 C1 . . 123.0(3) ?
C3 C2 H2 . . 118.5 ?
C1 C2 H2 . . 118.5 ?
C2 C3 C4 . . 122.4(3) ?
C2 C3 H3 . . 118.8 ?
C4 C3 H3 . . 118.8 ?
O2 C4 C3 . . 121.4(4) ?
O2 C4 C5 . . 122.2(3) ?
C3 C4 C5 . . 116.3(3) ?
C6 C5 C4 . . 121.8(3) ?
C6 C5 H5 . . 119.1 ?
C4 C5 H5 . . 119.1 ?
C5 C6 C1 . . 123.0(3) ?
C5 C6 H6 . . 118.5 ?
C1 C6 H6 . . 118.5 ?
O1 C7 C8 . . 105.9(3) ?
O1 C7 H7A . . 110.5 ?
C8 C7 H7A . . 110.5 ?
O1 C7 H7B . . 110.5 ?
C8 C7 H7B . . 110.5 ?
H7A C7 H7B . . 108.7 ?
N1 C8 C7 . . 102.7(2) ?
N1 C8 H8A . . 111.2 ?
C7 C8 H8A . . 111.2 ?
N1 C8 H8B . . 111.2 ?
C7 C8 H8B . . 111.2 ?
H8A C8 H8B . . 109.1 ?
C10 C9 C14 . . 119.7(3) ?
C10 C9 S1 . . 120.7(2) ?
C14 C9 S1 . . 119.5(2) ?
C11 C10 C9 . . 119.3(3) ?
C11 C10 H10 . . 120.4 ?
C9 C10 H10 . . 120.4 ?
C10 C11 C12 . . 121.9(3) ?
C10 C11 H11 . . 119.0 ?
C12 C11 H11 . . 119.0 ?
C13 C12 C11 . . 117.8(3) ?
C13 C12 C15 . . 121.9(3) ?
C11 C12 C15 . . 120.2(3) ?
C12 C13 C14 . . 121.9(3) ?
C12 C13 H13 . . 119.1 ?
C14 C13 H13 . . 119.1 ?
C13 C14 C9 . . 119.4(3) ?
C13 C14 H14 . . 120.3 ?
C9 C14 H14 . . 120.3 ?
C12 C15 H15A . . 109.5 ?
C12 C15 H15B . . 109.5 ?
H15A C15 H15B . . 109.5 ?
C12 C15 H15C . . 109.5 ?
H15A C15 H15C . . 109.5 ?
H15B C15 H15C . . 109.5 ?

loop_
_geom_bond_atom_site_label_1
_geom_bond_atom_site_label_2
_geom_bond_site_symmetry_2
_geom_bond_distance
_geom_bond_publ_flag
S1 O3 . 1.427(2) ?
S1 O4 . 1.431(2) ?
S1 N1 . 1.626(2) ?
S1 C9 . 1.763(3) ?
O1 C7 . 1.409(4) ?
O1 C1 . 1.424(4) ?
O2 C4 . 1.218(4) ?
N1 C8 . 1.469(4) ?
N1 C1 . 1.503(3) ?
C1 C2 . 1.487(4) ?
C1 C6 . 1.496(4) ?
C2 C3 . 1.313(4) ?
C2 H2 . 0.9300 ?
C3 C4 . 1.455(4) ?
C3 H3 . 0.9300 ?
C4 C5 . 1.463(5) ?
C5 C6 . 1.314(4) ?
C5 H5 . 0.9300 ?
C6 H6 . 0.9300 ?
C7 C8 . 1.478(4) ?
C7 H7A . 0.9700 ?
C7 H7B . 0.9700 ?
C8 H8A . 0.9700 ?
C8 H8B . 0.9700 ?
C9 C10 . 1.384(4) ?
C9 C14 . 1.388(4) ?
C10 C11 . 1.372(4) ?
C10 H10 . 0.9300 ?
C11 C12 . 1.381(4) ?
C11 H11 . 0.9300 ?
C12 C13 . 1.373(4) ?
C12 C15 . 1.508(4) ?
C13 C14 . 1.374(4) ?
C13 H13 . 0.9300 ?
C14 H14 . 0.9300 ?
C15 H15A . 0.9600 ?
C15 H15B . 0.9600 ?
C15 H15C . 0.9600 ?

loop_
_geom_hbond_atom_site_label_D
_geom_hbond_atom_site_label_H
_geom_hbond_atom_site_label_A
_geom_hbond_site_symmetry_A
_geom_hbond_distance_DH
_geom_hbond_distance_HA
_geom_hbond_distance_DA
_geom_hbond_angle_DHA
C2 H2 O4 4_565 0.93 2.48 3.211(4) 134
C15 H15B O2 1_556 0.96 2.57 3.520(5) 171

loop_
_cod_related_entry_id
_cod_related_entry_database
_cod_related_entry_code
1 ChemSpider 24741589
